data_7040005
loop_
_publ_author_name
'Holmes, Jordan'
'Pask, Christopher M.'
'Willans, Charlotte E.'

_publ_section_title
;
 Chelating N-heterocyclic carbene-carboranes offer flexible ligand
 coordination to Ir(III), Rh(III) and Ru(II): effect of ligand
 cyclometallation in catalytic transfer hydrogenation.
;
_journal_issue 40
_journal_name_full 'Dalton transactions (Cambridge, England : 2003)'
_journal_page_first 15818
_journal_page_last 15827
_journal_paper_doi 10.1039/c6dt02079h
_journal_volume 45
_journal_year 2016
_chemical_formula_moiety 'Br, C8 H21 B10 N2'
_chemical_formula_sum 'C8 H21 B10 Br N2'
_chemical_formula_weight 333.28
_space_group_crystal_system monoclinic
_space_group_IT_number 13
_space_group_name_Hall '-P 2yc'
_space_group_name_H-M_alt 'P 1 2/c 1'
_symmetry_space_group_name_Hall '-P 2yc'
_symmetry_space_group_name_H-M 'P 1 2/c 1'
_atom_sites_solution_hydrogens geom
_atom_sites_solution_primary direct
_audit_creation_date 2016-07-05
_audit_creation_method
;
Olex2 1.2
(compiled 2016.02.19 svn.r3266 for OlexSys, GUI svn.r5155)
;
_audit_update_record
;
2016-07-06 deposited with the CCDC.
2016-07-11 downloaded from the CCDC.
;
_cell_angle_alpha 90
_cell_angle_beta 94.152(4)
_cell_angle_gamma 90
_cell_formula_units_Z 4
_cell_length_a 12.3901(5)
_cell_length_b 13.1679(5)
_cell_length_c 10.0278(4)
_cell_measurement_reflns_used 3934
_cell_measurement_temperature 110.01(10)
_cell_measurement_theta_max 29.9340
_cell_measurement_theta_min 4.0440
_cell_volume 1631.76(11)
_computing_cell_refinement
;
CrysAlisPro, Agilent Technologies,
Version 1.171.37.35 (release 13-08-2014 CrysAlis171 .NET)
(compiled Aug 13 2014,18:06:01)
;
_computing_data_collection
;
CrysAlisPro, Agilent Technologies,
Version 1.171.37.35 (release 13-08-2014 CrysAlis171 .NET)
(compiled Aug 13 2014,18:06:01)
;
_computing_data_reduction
;
CrysAlisPro, Agilent Technologies,
Version 1.171.37.35 (release 13-08-2014 CrysAlis171 .NET)
(compiled Aug 13 2014,18:06:01)
;
_computing_molecular_graphics 'Olex2 (Dolomanov et al., 2009)'
_computing_publication_material 'Olex2 (Dolomanov et al., 2009)'
_computing_structure_refinement 'ShelXL (Sheldrick, 2015)'
_computing_structure_solution 'ShelXT (Sheldrick, 2015)'
_diffrn_ambient_environment N~2~
_diffrn_ambient_temperature 110.01(10)
_diffrn_detector 'CCD plate'
_diffrn_detector_area_resol_mean 5.3095
_diffrn_detector_type Atlas
_diffrn_measured_fraction_theta_full 0.998
_diffrn_measured_fraction_theta_max 0.871
_diffrn_measurement_details
;
  1 omega  -12.00   29.00   1.0000    3.1600
omega____ theta____ kappa____ phi______ frames
    -       12.9509  -57.0000   30.0000 41

  2 omega   10.00   56.00   1.0000    3.1600
omega____ theta____ kappa____ phi______ frames
    -       12.9509   37.0000  150.0000 46

  3 omega   37.00   78.00   1.0000    3.1600
omega____ theta____ kappa____ phi______ frames
    -       12.9509   37.0000   30.0000 41

  4 omega  -10.00   81.00   1.0000    3.1600
omega____ theta____ kappa____ phi______ frames
    -       12.9509   57.0000  -90.0000 91

  5 omega  -45.00  -19.00   1.0000    3.1600
omega____ theta____ kappa____ phi______ frames
    -       12.9509  -57.0000   30.0000 26
;
_diffrn_measurement_device 'four-circle diffractometer'
_diffrn_measurement_device_type 'SuperNova, Dual, Cu at zero, Atlas'
_diffrn_measurement_method '\w scans'
_diffrn_orient_matrix_UB_11 0.0089635000
_diffrn_orient_matrix_UB_12 -0.0526446000
_diffrn_orient_matrix_UB_13 0.0110399000
_diffrn_orient_matrix_UB_21 -0.0566119000
_diffrn_orient_matrix_UB_22 -0.0086166000
_diffrn_orient_matrix_UB_23 -0.0062068000
_diffrn_orient_matrix_UB_31 0.0022736000
_diffrn_orient_matrix_UB_32 -0.0075184000
_diffrn_orient_matrix_UB_33 -0.0698111000
_diffrn_radiation_monochromator mirror
_diffrn_radiation_probe x-ray
_diffrn_radiation_type MoK\a
_diffrn_radiation_wavelength 0.71073
_diffrn_reflns_av_R_equivalents 0.0535
_diffrn_reflns_av_unetI/netI 0.0703
_diffrn_reflns_Laue_measured_fraction_full 0.998
_diffrn_reflns_Laue_measured_fraction_max 0.871
_diffrn_reflns_limit_h_max 18
_diffrn_reflns_limit_h_min -16
_diffrn_reflns_limit_k_max 17
_diffrn_reflns_limit_k_min -18
_diffrn_reflns_limit_l_max 14
_diffrn_reflns_limit_l_min -12
_diffrn_reflns_number 11819
_diffrn_reflns_point_group_measured_fraction_full 0.998
_diffrn_reflns_point_group_measured_fraction_max 0.871
_diffrn_reflns_theta_full 26.000
_diffrn_reflns_theta_max 31.197
_diffrn_reflns_theta_min 2.962
_diffrn_source 'SuperNova (Mo) X-ray Source'
_exptl_absorpt_coefficient_mu 2.503
_exptl_absorpt_correction_T_max 0.731
_exptl_absorpt_correction_T_min 0.375
_exptl_absorpt_correction_type gaussian
_exptl_absorpt_process_details
;
CrysAlisPro, Agilent Technologies,
Version 1.171.37.35 (release 13-08-2014 CrysAlis171 .NET)
(compiled Aug 13 2014,18:06:01)
Numerical absorption correction based on gaussian integration over
            a multifaceted crystal model
Empirical absorption correction using spherical harmonics,
 implemented in SCALE3 ABSPACK scaling algorithm.
;
_exptl_crystal_colour colourless
_exptl_crystal_colour_primary colourless
_exptl_crystal_density_diffrn 1.357
_exptl_crystal_description plate
_exptl_crystal_F_000 672
_exptl_crystal_size_max 0.61
_exptl_crystal_size_mid 0.44
_exptl_crystal_size_min 0.16
_refine_diff_density_max 0.674
_refine_diff_density_min -0.752
_refine_diff_density_rms 0.106
_refine_ls_extinction_method none
_refine_ls_goodness_of_fit_ref 1.042
_refine_ls_hydrogen_treatment constr
_refine_ls_matrix_type full
_refine_ls_number_parameters 192
_refine_ls_number_reflns 4614
_refine_ls_number_restraints 0
_refine_ls_restrained_S_all 1.042
_refine_ls_R_factor_all 0.0639
_refine_ls_R_factor_gt 0.0461
_refine_ls_shift/su_max 0.001
_refine_ls_shift/su_mean 0.000
_refine_ls_structure_factor_coef Fsqd
_refine_ls_weighting_details 'w=1/[\s^2^(Fo^2^)+(0.0399P)^2^+0.5243P] where P=(Fo^2^+2Fc^2^)/3'
_refine_ls_weighting_scheme calc
_refine_ls_wR_factor_gt 0.0965
_refine_ls_wR_factor_ref 0.1062
_reflns_Friedel_coverage 0.000
_reflns_number_gt 3667
_reflns_number_total 4614
_reflns_threshold_expression 'I > 2\s(I)'
_cod_data_source_file c6dt02079h2.cif
_cod_data_source_block 1b
_cod_depositor_comments 'Adding full bibliography for 7039998--7040005.cif.'
_cod_original_cell_volume 1631.77(11)
_cod_database_code 7040005
_chemical_oxdiff_formula 'C32 H84 B40 Br4 N8'
_shelx_space_group_comment
;
The symmetry employed for this shelxl refinement is uniquely defined
by the following loop, which should always be used as a source of
symmetry information in preference to the above space-group names.
They are only intended as comments.
;
_reflns_odcompleteness_completeness 99.74
_reflns_odcompleteness_iscentric 1
_reflns_odcompleteness_theta 26.32
_olex2_refinement_description
;
1. Fixed Uiso
 At 1.2 times of:
  All B(H) groups, All C(H) groups, All C(H,H) groups
 At 1.5 times of:
  All C(H,H,H) groups
2.a Secondary CH2 refined with riding coordinates:
 C4(H4A,H4B), C3(H3A,H3B)
2.b Aromatic/amide H refined with riding coordinates:
 C7(H7), C5(H5), C6(H6)
2.c Idealised Me refined as rotating group:
 C8(H8A,H8B,H8C)
2.d Boron cage BH refined with riding coordinates:
 C1(H1), B3(H3), B7(H7A), B10(H10), B8(H8), B6(H6A), B5(H5A), B11(H11), B4(H4),
  B9(H9), B12(H12)
;
_shelx_shelxl_version_number 2014/7
_olex2_submission_special_instructions 'No special instructions were received'

loop_
_space_group_symop_operation_xyz
'x, y, z'
'-x, y, -z+1/2'
'-x, -y, -z'
'x, -y, z-1/2'

loop_
_atom_site_label
_atom_site_type_symbol
_atom_site_fract_x
_atom_site_fract_y
_atom_site_fract_z
_atom_site_U_iso_or_equiv
_atom_site_adp_type
_atom_site_occupancy
_atom_site_site_symmetry_order
_atom_site_calc_flag
_atom_site_refinement_flags_posn
_atom_site_refinement_flags_adp
_atom_site_refinement_flags_occupancy
Br2 Br 0.5000 0.54476(3) 0.2500 0.01756(11) Uani 1 2 d S T P
Br1 Br 1.0000 0.51976(3) 0.7500 0.02098(11) Uani 1 2 d S T P
N1 N 0.81920(16) 0.72387(15) 0.55079(19) 0.0134(4) Uani 1 1 d . . .
N2 N 0.75721(15) 0.57600(16) 0.49302(18) 0.0139(4) Uani 1 1 d . . .
C2 C 0.73927(19) 0.29133(18) 0.5558(2) 0.0128(5) Uani 1 1 d . . .
C4 C 0.7536(2) 0.46853(17) 0.4545(3) 0.0157(5) Uani 1 1 d . . .
H4A H 0.8175 0.4511 0.4088 0.019 Uiso 1 1 calc R . .
H4B H 0.6903 0.4554 0.3945 0.019 Uiso 1 1 calc R . .
C3 C 0.7493(2) 0.40494(17) 0.5807(2) 0.0151(5) Uani 1 1 d . . .
H3A H 0.8144 0.4175 0.6380 0.018 Uiso 1 1 calc R . .
H3B H 0.6881 0.4271 0.6284 0.018 Uiso 1 1 calc R . .
C7 C 0.8452(2) 0.63406(18) 0.5027(2) 0.0150(5) Uani 1 1 d . . .
H7 H 0.9136 0.6149 0.4795 0.018 Uiso 1 1 calc R . .
C5 C 0.6722(2) 0.63055(18) 0.5387(2) 0.0167(5) Uani 1 1 d . . .
H5 H 0.6016 0.6077 0.5443 0.020 Uiso 1 1 calc R . .
C8 C 0.8929(2) 0.80964(19) 0.5737(3) 0.0216(6) Uani 1 1 d . . .
H8A H 0.9640 0.7849 0.6008 0.032 Uiso 1 1 calc GR . .
H8B H 0.8677 0.8523 0.6426 0.032 Uiso 1 1 calc GR . .
H8C H 0.8955 0.8481 0.4926 0.032 Uiso 1 1 calc GR . .
C6 C 0.7109(2) 0.72310(18) 0.5736(2) 0.0146(5) Uani 1 1 d . . .
H6 H 0.6717 0.7765 0.6069 0.018 Uiso 1 1 calc R . .
C1 C 0.6269(2) 0.23413(18) 0.5966(2) 0.0157(5) Uani 1 1 d . . .
H1 H 0.5605 0.2784 0.6349 0.019 Uiso 1 1 calc R . .
B3 B 0.7415(2) 0.2194(2) 0.6996(3) 0.0173(6) Uani 1 1 d . . .
H3 H 0.7535 0.2512 0.8010 0.021 Uiso 1 1 calc R . .
B7 B 0.8479(2) 0.2131(2) 0.5909(3) 0.0153(6) Uani 1 1 d . . .
H7A H 0.9301 0.2396 0.6219 0.018 Uiso 1 1 calc R . .
B10 B 0.7000(2) 0.1279(2) 0.3858(3) 0.0169(6) Uani 1 1 d . . .
H10 H 0.6866 0.0983 0.2834 0.020 Uiso 1 1 calc R . .
B8 B 0.7935(2) 0.0997(2) 0.6563(3) 0.0180(6) Uani 1 1 d . . .
H8 H 0.8404 0.0520 0.7295 0.022 Uiso 1 1 calc R . .
B6 B 0.6476(2) 0.2473(2) 0.4307(3) 0.0158(6) Uani 1 1 d . . .
H6A H 0.5996 0.2963 0.3600 0.019 Uiso 1 1 calc R . .
B5 B 0.5941(2) 0.1337(2) 0.4958(3) 0.0180(6) Uani 1 1 d . . .
H5A H 0.5111 0.1086 0.4660 0.022 Uiso 1 1 calc R . .
B11 B 0.7900(2) 0.2304(2) 0.4246(3) 0.0147(5) Uani 1 1 d . . .
H11 H 0.8350 0.2683 0.3481 0.018 Uiso 1 1 calc R . .
B4 B 0.6518(2) 0.1167(2) 0.6622(3) 0.0191(6) Uani 1 1 d . . .
H4 H 0.6060 0.0810 0.7397 0.023 Uiso 1 1 calc R . .
B9 B 0.7025(3) 0.0464(2) 0.5284(3) 0.0184(6) Uani 1 1 d . . .
H9 H 0.6907 -0.0362 0.5186 0.022 Uiso 1 1 calc R . .
B12 B 0.8233(2) 0.1065(2) 0.4844(3) 0.0173(6) Uani 1 1 d . . .
H12 H 0.8900 0.0627 0.4458 0.021 Uiso 1 1 calc R . .

loop_
_atom_site_aniso_label
_atom_site_aniso_U_11
_atom_site_aniso_U_22
_atom_site_aniso_U_33
_atom_site_aniso_U_23
_atom_site_aniso_U_13
_atom_site_aniso_U_12
Br2 0.01637(19) 0.01661(18) 0.01996(19) 0.000 0.00314(15) 0.000
Br1 0.0162(2) 0.0277(2) 0.01884(19) 0.000 0.00029(15) 0.000
N1 0.0163(10) 0.0092(9) 0.0147(10) 0.0008(8) 0.0005(8) -0.0010(8)
N2 0.0184(11) 0.0077(9) 0.0158(10) -0.0004(7) 0.0025(9) -0.0002(8)
C2 0.0159(12) 0.0100(10) 0.0127(11) -0.0005(9) 0.0014(9) -0.0007(9)
C4 0.0246(14) 0.0051(10) 0.0174(12) -0.0021(9) 0.0009(10) -0.0008(9)
C3 0.0216(13) 0.0090(11) 0.0148(12) -0.0024(9) 0.0020(10) -0.0017(10)
C7 0.0167(12) 0.0123(11) 0.0160(12) 0.0012(9) 0.0011(10) 0.0011(9)
C5 0.0178(13) 0.0134(11) 0.0194(12) -0.0002(9) 0.0052(11) 0.0013(10)
C8 0.0227(14) 0.0125(12) 0.0299(14) -0.0039(10) 0.0038(12) -0.0052(10)
C6 0.0150(12) 0.0128(11) 0.0163(11) -0.0014(9) 0.0022(10) 0.0007(9)
C1 0.0160(12) 0.0117(11) 0.0198(12) 0.0013(9) 0.0053(10) -0.0021(9)
B3 0.0244(16) 0.0113(12) 0.0164(13) 0.0017(10) 0.0024(12) 0.0008(11)
B7 0.0155(14) 0.0113(12) 0.0192(14) -0.0004(11) 0.0012(12) 0.0016(11)
B10 0.0259(16) 0.0086(12) 0.0163(14) 0.0003(10) 0.0013(12) -0.0018(11)
B8 0.0236(16) 0.0119(13) 0.0182(14) 0.0013(11) 0.0004(12) 0.0001(11)
B6 0.0200(15) 0.0102(12) 0.0165(13) 0.0006(10) -0.0022(12) -0.0019(11)
B5 0.0162(14) 0.0112(13) 0.0262(15) 0.0001(11) 0.0000(12) -0.0021(11)
B11 0.0184(14) 0.0105(12) 0.0153(13) -0.0018(10) 0.0030(11) -0.0011(11)
B4 0.0242(16) 0.0123(13) 0.0213(15) 0.0031(11) 0.0057(13) -0.0015(12)
B9 0.0233(16) 0.0098(12) 0.0221(15) -0.0008(11) 0.0026(13) -0.0011(11)
B12 0.0189(15) 0.0129(13) 0.0203(14) -0.0013(11) 0.0036(12) -0.0008(11)

loop_
_atom_type_symbol
_atom_type_description
_atom_type_scat_dispersion_real
_atom_type_scat_dispersion_imag
_atom_type_scat_source
C C 0.0033 0.0016 'International Tables Vol C Tables 4.2.6.8 and 6.1.1.4'
H H 0.0000 0.0000 'International Tables Vol C Tables 4.2.6.8 and 6.1.1.4'
B B 0.0013 0.0007 'International Tables Vol C Tables 4.2.6.8 and 6.1.1.4'
Br Br -0.2901 2.4595 'International Tables Vol C Tables 4.2.6.8 and 6.1.1.4'
N N 0.0061 0.0033 'International Tables Vol C Tables 4.2.6.8 and 6.1.1.4'

loop_
_exptl_crystal_face_index_h
_exptl_crystal_face_index_k
_exptl_crystal_face_index_l
_exptl_crystal_face_perp_dist
_exptl_oxdiff_crystal_face_indexfrac_h
_exptl_oxdiff_crystal_face_indexfrac_k
_exptl_oxdiff_crystal_face_indexfrac_l
_exptl_oxdiff_crystal_face_x
_exptl_oxdiff_crystal_face_y
_exptl_oxdiff_crystal_face_z
10 -10 -9 0.1852 10.0048 -10.0018 -8.9838 0.5170 -0.4244 0.7251
-9 -7 -11 0.2645 -8.9893 -6.9878 -11.0047 0.1658 0.6374 0.8004
10 6 10 0.2501 9.9899 5.9876 10.0064 -0.1152 -0.6792 -0.7209
-11 10 8 0.1891 -11.0036 10.0026 7.9834 -0.5371 0.4872 -0.6576
-1 -18 -2 0.0633 -1.0022 -17.9848 -2.0077 0.9157 0.2242 0.2731
1 18 2 0.1182 1.0022 17.9848 2.0077 -0.9157 -0.2242 -0.2731
3 18 -1 0.1284 3.0049 17.9827 -0.9871 -0.9307 -0.3189 -0.0595
10 0 -12 0.1942 10.0101 -0.0103 -11.9765 -0.0420 -0.4923 0.8589
-8 6 12 0.2569 -8.0090 6.0037 11.9818 -0.2556 0.3273 -0.8998
-11 6 -9 0.2937 -10.9878 6.0037 -9.0031 -0.5139 0.6262 0.5584
6 5 -13 0.2065 6.0130 4.9891 -12.9784 -0.3520 -0.3028 0.8822
13 2 -10 0.2256 13.0082 1.9857 -9.9736 -0.0980 -0.6916 0.7109
12 -6 8 0.2587 11.9886 -6.0047 8.0053 0.5120 -0.6766 -0.4865
-12 -2 11 0.2134 -12.0093 -1.9865 10.9740 0.1181 0.6289 -0.7785
-2 -17 5 0.1002 -2.0087 -16.9839 4.9852 0.9311 0.2291 -0.2249
5 18 1 0.1366 5.0025 17.9812 1.0137 -0.8906 -0.4444 -0.1946
1 15 -8 0.1970 1.0114 14.9860 -7.9847 -0.8680 -0.1368 0.4470
4 18 -2 0.1313 4.0057 17.9817 -1.9849 -0.9326 -0.3694 0.0125
-1 -19 1 0.0297 -1.0054 -18.9836 0.9892 1.0013 0.2144 0.0714
0 18 -3 0.1314 0.0073 17.9851 -2.9891 -0.9798 -0.1368 0.0735

loop_
_geom_angle_atom_site_label_1
_geom_angle_atom_site_label_2
_geom_angle_atom_site_label_3
_geom_angle
C7 N1 C8 125.6(2)
C7 N1 C6 108.6(2)
C6 N1 C8 125.8(2)
C7 N2 C4 125.7(2)
C7 N2 C5 108.5(2)
C5 N2 C4 125.5(2)
C3 C2 C1 117.78(19)
C3 C2 B3 114.06(19)
C3 C2 B7 120.3(2)
C3 C2 B6 119.3(2)
C3 C2 B11 124.12(19)
C1 C2 B3 60.47(15)
C1 C2 B7 109.73(18)
C1 C2 B6 60.57(15)
C1 C2 B11 109.91(18)
B3 C2 B6 113.10(18)
B7 C2 B3 62.15(15)
B7 C2 B6 114.37(19)
B11 C2 B3 113.81(19)
B11 C2 B7 62.96(16)
B11 C2 B6 62.66(16)
N2 C4 H4A 110.0
N2 C4 H4B 110.0
N2 C4 C3 108.3(2)
H4A C4 H4B 108.4
C3 C4 H4A 110.0
C3 C4 H4B 110.0
C2 C3 C4 114.37(19)
C2 C3 H3A 108.7
C2 C3 H3B 108.7
C4 C3 H3A 108.7
C4 C3 H3B 108.7
H3A C3 H3B 107.6
N1 C7 N2 108.7(2)
N1 C7 H7 125.7
N2 C7 H7 125.7
N2 C5 H5 126.5
C6 C5 N2 106.9(2)
C6 C5 H5 126.5
N1 C8 H8A 109.5
N1 C8 H8B 109.5
N1 C8 H8C 109.5
H8A C8 H8B 109.5
H8A C8 H8C 109.5
H8B C8 H8C 109.5
N1 C6 H6 126.4
C5 C6 N1 107.2(2)
C5 C6 H6 126.4
C2 C1 H1 120.5
C2 C1 B3 61.61(15)
C2 C1 B6 61.76(15)
C2 C1 B5 112.09(19)
C2 C1 B4 112.11(19)
B3 C1 H1 117.4
B3 C1 B6 115.08(19)
B6 C1 H1 117.0
B5 C1 H1 117.9
B5 C1 B3 115.17(19)
B5 C1 B6 62.98(16)
B5 C1 B4 63.29(16)
B4 C1 H1 117.8
B4 C1 B3 62.75(17)
B4 C1 B6 115.67(19)
C2 B3 H3 123.8
C2 B3 B7 58.59(15)
C2 B3 B8 105.57(19)
C2 B3 B4 105.7(2)
C1 B3 C2 57.91(15)
C1 B3 H3 124.5
C1 B3 B7 104.89(19)
C1 B3 B8 104.8(2)
C1 B3 B4 58.47(16)
B7 B3 H3 122.0
B8 B3 H3 122.6
B8 B3 B7 60.46(16)
B8 B3 B4 60.19(17)
B4 B3 H3 121.8
B4 B3 B7 108.5(2)
C2 B7 B3 59.26(15)
C2 B7 H7A 124.4
C2 B7 B8 105.48(19)
C2 B7 B11 58.20(15)
C2 B7 B12 104.7(2)
B3 B7 H7A 121.7
B3 B7 B8 59.66(16)
B3 B7 B11 107.6(2)
B3 B7 B12 107.7(2)
B8 B7 H7A 121.9
B11 B7 H7A 121.8
B11 B7 B8 108.3(2)
B12 B7 H7A 122.4
B12 B7 B8 60.41(16)
B12 B7 B11 59.93(16)
B6 B10 H10 121.2
B6 B10 B5 60.21(16)
B6 B10 B11 60.37(16)
B6 B10 B9 108.38(19)
B6 B10 B12 108.4(2)
B5 B10 H10 121.8
B5 B10 B9 59.95(16)
B5 B10 B12 107.7(2)
B11 B10 H10 121.6
B11 B10 B5 108.2(2)
B11 B10 B9 107.9(2)
B11 B10 B12 59.95(16)
B9 B10 H10 121.8
B12 B10 H10 121.8
B12 B10 B9 59.75(16)
B3 B8 B7 59.89(15)
B3 B8 H8 122.0
B3 B8 B4 60.00(16)
B3 B8 B9 107.7(2)
B3 B8 B12 107.23(19)
B7 B8 H8 121.9
B7 B8 B9 107.5(2)
B7 B8 B12 59.64(15)
B4 B8 B7 107.9(2)
B4 B8 H8 121.7
B4 B8 B9 59.99(17)
B4 B8 B12 107.4(2)
B9 B8 H8 122.0
B9 B8 B12 59.54(16)
B12 B8 H8 122.3
C2 B6 B10 104.4(2)
C2 B6 H6A 124.5
C2 B6 B5 104.93(19)
C2 B6 B11 57.81(15)
C1 B6 C2 57.67(14)
C1 B6 B10 103.91(19)
C1 B6 H6A 125.0
C1 B6 B5 58.10(15)
C1 B6 B11 103.8(2)
B10 B6 H6A 123.2
B10 B6 B5 60.02(15)
B10 B6 B11 59.94(16)
B5 B6 H6A 122.1
B5 B6 B11 107.7(2)
B11 B6 H6A 122.7
C1 B5 B10 104.33(19)
C1 B5 B6 58.92(15)
C1 B5 H5A 125.1
C1 B5 B4 58.44(16)
C1 B5 B9 104.4(2)
B10 B5 B6 59.77(16)
B10 B5 H5A 122.4
B10 B5 B4 108.2(2)
B10 B5 B9 60.33(16)
B6 B5 H5A 121.2
B6 B5 B4 108.3(2)
B6 B5 B9 108.3(2)
B4 B5 H5A 121.4
B9 B5 H5A 122.2
B9 B5 B4 60.04(17)
C2 B11 B7 58.84(15)
C2 B11 B10 105.48(19)
C2 B11 B6 59.52(15)
C2 B11 H11 124.1
C2 B11 B12 105.21(19)
B7 B11 B6 108.47(19)
B7 B11 H11 121.4
B10 B11 B7 108.18(19)
B10 B11 B6 59.69(16)
B10 B11 H11 122.2
B10 B11 B12 60.17(16)
B6 B11 H11 121.3
B12 B11 B7 59.93(16)
B12 B11 B6 108.01(19)
B12 B11 H11 122.3
C1 B4 B3 58.77(16)
C1 B4 B8 104.72(19)
C1 B4 B5 58.27(15)
C1 B4 H4 125.1
C1 B4 B9 104.21(19)
B3 B4 B8 59.80(16)
B3 B4 B5 107.78(19)
B3 B4 H4 121.6
B3 B4 B9 107.8(2)
B8 B4 B5 108.4(2)
B8 B4 H4 122.1
B8 B4 B9 60.37(17)
B5 B4 H4 121.5
B5 B4 B9 59.95(17)
B9 B4 H4 122.5
B10 B9 B8 108.1(2)
B10 B9 H9 121.8
B8 B9 H9 121.7
B5 B9 B10 59.73(16)
B5 B9 B8 107.8(2)
B5 B9 B4 60.01(17)
B5 B9 H9 121.9
B4 B9 B10 107.68(19)
B4 B9 B8 59.64(16)
B4 B9 H9 122.0
B12 B9 B10 59.96(17)
B12 B9 B8 60.30(16)
B12 B9 B5 107.7(2)
B12 B9 B4 107.7(2)
B12 B9 H9 121.7
B7 B12 B10 108.1(2)
B7 B12 B8 59.96(16)
B7 B12 B11 60.14(16)
B7 B12 B9 108.3(2)
B7 B12 H12 121.6
B10 B12 B8 108.3(2)
B10 B12 H12 121.6
B8 B12 H12 121.6
B11 B12 B10 59.89(16)
B11 B12 B8 108.12(19)
B11 B12 B9 108.3(2)
B11 B12 H12 121.7
B9 B12 B10 60.29(16)
B9 B12 B8 60.17(17)
B9 B12 H12 121.4

loop_
_geom_bond_atom_site_label_1
_geom_bond_atom_site_label_2
_geom_bond_distance
N1 C7 1.326(3)
N1 C8 1.460(3)
N1 C6 1.378(3)
N2 C4 1.467(3)
N2 C7 1.329(3)
N2 C5 1.381(3)
C2 C3 1.520(3)
C2 C1 1.660(3)
C2 B3 1.724(4)
C2 B7 1.711(4)
C2 B6 1.731(4)
C2 B11 1.700(4)
C4 H4A 0.9700
C4 H4B 0.9700
C4 C3 1.521(3)
C3 H3A 0.9700
C3 H3B 0.9700
C7 H7 0.9300
C5 H5 0.9300
C5 C6 1.346(3)
C8 H8A 0.9600
C8 H8B 0.9600
C8 H8C 0.9600
C6 H6 0.9300
C1 H1 1.1000
C1 B3 1.705(4)
C1 B6 1.711(4)
C1 B5 1.696(4)
C1 B4 1.699(4)
B3 H3 1.1000
B3 B7 1.773(4)
B3 B8 1.769(4)
B3 B4 1.772(4)
B7 H7A 1.1000
B7 B8 1.783(4)
B7 B11 1.781(4)
B7 B12 1.777(4)
B10 H10 1.1000
B10 B6 1.772(4)
B10 B5 1.776(4)
B10 B11 1.776(4)
B10 B9 1.787(4)
B10 B12 1.781(4)
B8 H8 1.1000
B8 B4 1.776(4)
B8 B9 1.789(4)
B8 B12 1.791(4)
B6 H6A 1.1000
B6 B5 1.780(4)
B6 B11 1.784(4)
B5 H5A 1.1000
B5 B4 1.781(4)
B5 B9 1.780(4)
B11 H11 1.1000
B11 B12 1.777(4)
B4 H4 1.1000
B4 B9 1.782(4)
B9 H9 1.1000
B9 B12 1.777(4)
B12 H12 1.1000

loop_
_geom_torsion_atom_site_label_1
_geom_torsion_atom_site_label_2
_geom_torsion_atom_site_label_3
_geom_torsion_atom_site_label_4
_geom_torsion
N2 C4 C3 C2 176.93(19)
N2 C5 C6 N1 -0.8(3)
C2 C1 B3 B7 -36.57(17)
C2 C1 B3 B8 -99.34(19)
C2 C1 B3 B4 -139.4(2)
C2 C1 B6 B10 98.4(2)
C2 C1 B6 B5 138.9(2)
C2 C1 B6 B11 36.44(17)
C2 C1 B5 B10 1.7(3)
C2 C1 B5 B6 -38.72(19)
C2 C1 B5 B4 104.5(2)
C2 C1 B5 B9 64.2(2)
C2 C1 B4 B3 38.15(19)
C2 C1 B4 B8 -1.7(3)
C2 C1 B4 B5 -104.5(2)
C2 C1 B4 B9 -64.3(2)
C2 B3 B7 B8 -135.1(2)
C2 B3 B7 B11 -33.74(17)
C2 B3 B7 B12 -96.9(2)
C2 B3 B8 B7 38.75(18)
C2 B3 B8 B4 -99.5(2)
C2 B3 B8 B9 -61.6(2)
C2 B3 B8 B12 1.1(3)
C2 B3 B4 C1 -34.93(17)
C2 B3 B4 B8 99.2(2)
C2 B3 B4 B5 -2.1(3)
C2 B3 B4 B9 61.2(2)
C2 B7 B8 B3 -39.05(18)
C2 B7 B8 B4 -1.7(3)
C2 B7 B8 B9 61.6(2)
C2 B7 B8 B12 98.4(2)
C2 B7 B11 B10 -97.5(2)
C2 B7 B11 B6 -34.22(17)
C2 B7 B11 B12 -134.8(2)
C2 B7 B12 B10 1.4(2)
C2 B7 B12 B8 -99.7(2)
C2 B7 B12 B11 38.59(17)
C2 B7 B12 B9 -62.4(2)
C2 B6 B5 C1 35.12(17)
C2 B6 B5 B10 -98.2(2)
C2 B6 B5 B4 2.6(3)
C2 B6 B5 B9 -61.0(2)
C2 B6 B11 B7 33.95(17)
C2 B6 B11 B10 134.6(2)
C2 B6 B11 B12 97.4(2)
C2 B11 B12 B7 -39.01(18)
C2 B11 B12 B10 99.4(2)
C2 B11 B12 B8 -1.7(3)
C2 B11 B12 B9 62.0(2)
C4 N2 C7 N1 -174.7(2)
C4 N2 C5 C6 174.9(2)
C3 C2 C1 B3 -103.4(2)
C3 C2 C1 B6 109.8(2)
C3 C2 C1 B5 149.0(2)
C3 C2 C1 B4 -142.0(2)
C3 C2 B3 C1 109.5(2)
C3 C2 B3 B7 -112.9(2)
C3 C2 B3 B8 -152.6(2)
C3 C2 B3 B4 144.7(2)
C3 C2 B7 B3 103.0(2)
C3 C2 B7 B8 142.2(2)
C3 C2 B7 B11 -115.5(2)
C3 C2 B7 B12 -155.0(2)
C3 C2 B6 C1 -107.3(2)
C3 C2 B6 B10 155.2(2)
C3 C2 B6 B5 -142.6(2)
C3 C2 B6 B11 115.7(2)
C3 C2 B11 B7 109.8(3)
C3 C2 B11 B10 -148.0(2)
C3 C2 B11 B6 -108.4(3)
C3 C2 B11 B12 149.4(2)
C7 N1 C6 C5 0.3(3)
C7 N2 C4 C3 101.3(3)
C7 N2 C5 C6 1.1(3)
C5 N2 C4 C3 -71.4(3)
C5 N2 C7 N1 -0.9(3)
C8 N1 C7 N2 -178.7(2)
C8 N1 C6 C5 179.4(2)
C6 N1 C7 N2 0.4(3)
C1 C2 C3 C4 -115.2(2)
C1 C2 B3 B7 137.6(2)
C1 C2 B3 B8 97.9(2)
C1 C2 B3 B4 35.17(18)
C1 C2 B7 B3 -38.58(19)
C1 C2 B7 B8 0.7(2)
C1 C2 B7 B11 102.9(2)
C1 C2 B7 B12 63.5(2)
C1 C2 B6 B10 -97.57(19)
C1 C2 B6 B5 -35.32(17)
C1 C2 B6 B11 -137.03(19)
C1 C2 B11 B7 -102.6(2)
C1 C2 B11 B10 -0.4(3)
C1 C2 B11 B6 39.15(18)
C1 C2 B11 B12 -63.1(2)
C1 B3 B7 C2 36.26(17)
C1 B3 B7 B8 -98.8(2)
C1 B3 B7 B11 2.5(2)
C1 B3 B7 B12 -60.7(2)
C1 B3 B8 B7 99.0(2)
C1 B3 B8 B4 -39.24(18)
C1 B3 B8 B9 -1.4(2)
C1 B3 B8 B12 61.3(2)
C1 B3 B4 B8 134.2(2)
C1 B3 B4 B5 32.83(18)
C1 B3 B4 B9 96.1(2)
C1 B6 B5 B10 -133.3(2)
C1 B6 B5 B4 -32.50(18)
C1 B6 B5 B9 -96.1(2)
C1 B6 B11 C2 -36.37(17)
C1 B6 B11 B7 -2.4(2)
C1 B6 B11 B10 98.28(19)
C1 B6 B11 B12 61.0(2)
C1 B5 B4 B3 -33.03(18)
C1 B5 B4 B8 -96.3(2)
C1 B5 B4 B9 -133.7(2)
C1 B5 B9 B10 -98.5(2)
C1 B5 B9 B8 2.5(2)
C1 B5 B9 B4 39.48(18)
C1 B5 B9 B12 -61.2(2)
C1 B4 B9 B10 -2.0(3)
C1 B4 B9 B8 99.1(2)
C1 B4 B9 B5 -39.35(18)
C1 B4 B9 B12 61.3(3)
B3 C2 C3 C4 176.8(2)
B3 C2 C1 B6 -146.84(19)
B3 C2 C1 B5 -107.6(2)
B3 C2 C1 B4 -38.63(19)
B3 C2 B7 B8 39.24(18)
B3 C2 B7 B11 141.5(2)
B3 C2 B7 B12 102.0(2)
B3 C2 B6 C1 31.16(18)
B3 C2 B6 B10 -66.4(2)
B3 C2 B6 B5 -4.2(3)
B3 C2 B6 B11 -105.9(2)
B3 C2 B11 B7 -37.01(19)
B3 C2 B11 B10 65.2(2)
B3 C2 B11 B6 104.7(2)
B3 C2 B11 B12 2.5(3)
B3 C1 B6 C2 -32.09(18)
B3 C1 B6 B10 66.3(2)
B3 C1 B6 B5 106.8(2)
B3 C1 B6 B11 4.3(3)
B3 C1 B5 B10 -66.2(2)
B3 C1 B5 B6 -106.6(2)
B3 C1 B5 B4 36.6(2)
B3 C1 B5 B9 -3.7(3)
B3 C1 B4 B8 -39.88(18)
B3 C1 B4 B5 -142.6(2)
B3 C1 B4 B9 -102.4(2)
B3 B7 B8 B4 37.35(19)
B3 B7 B8 B9 100.7(2)
B3 B7 B8 B12 137.4(2)
B3 B7 B11 C2 34.17(17)
B3 B7 B11 B10 -63.3(2)
B3 B7 B11 B6 0.0(2)
B3 B7 B11 B12 -100.6(2)
B3 B7 B12 B10 63.3(2)
B3 B7 B12 B8 -37.77(19)
B3 B7 B12 B11 100.5(2)
B3 B7 B12 B9 -0.5(3)
B3 B8 B4 C1 39.37(18)
B3 B8 B4 B5 100.3(2)
B3 B8 B4 B9 137.6(2)
B3 B8 B9 B10 62.5(2)
B3 B8 B9 B5 -0.7(3)
B3 B8 B9 B4 -37.82(18)
B3 B8 B9 B12 100.0(2)
B3 B8 B12 B7 37.77(19)
B3 B8 B12 B10 -63.0(2)
B3 B8 B12 B11 0.4(3)
B3 B8 B12 B9 -100.7(2)
B3 B4 B9 B10 -63.3(3)
B3 B4 B9 B8 37.77(19)
B3 B4 B9 B5 -100.6(2)
B3 B4 B9 B12 0.0(3)
B7 C2 C3 C4 106.2(3)
B7 C2 C1 B3 39.32(19)
B7 C2 C1 B6 -107.5(2)
B7 C2 C1 B5 -68.3(2)
B7 C2 C1 B4 0.7(3)
B7 C2 B3 C1 -137.6(2)
B7 C2 B3 B8 -39.64(19)
B7 C2 B3 B4 -102.4(2)
B7 C2 B6 C1 99.8(2)
B7 C2 B6 B10 2.2(2)
B7 C2 B6 B5 64.5(2)
B7 C2 B6 B11 -37.24(18)
B7 C2 B11 B10 102.2(2)
B7 C2 B11 B6 141.76(19)
B7 C2 B11 B12 39.53(18)
B7 B3 B8 B4 -138.2(2)
B7 B3 B8 B9 -100.4(2)
B7 B3 B8 B12 -37.66(19)
B7 B3 B4 C1 -96.5(2)
B7 B3 B4 B8 37.70(19)
B7 B3 B4 B5 -63.6(3)
B7 B3 B4 B9 -0.3(3)
B7 B8 B4 C1 2.1(3)
B7 B8 B4 B3 -37.30(19)
B7 B8 B4 B5 63.0(2)
B7 B8 B4 B9 100.3(2)
B7 B8 B9 B10 -0.7(3)
B7 B8 B9 B5 -63.8(2)
B7 B8 B9 B4 -101.0(2)
B7 B8 B9 B12 36.83(19)
B7 B8 B12 B10 -100.8(2)
B7 B8 B12 B11 -37.41(19)
B7 B8 B12 B9 -138.5(2)
B7 B11 B12 B10 138.4(2)
B7 B11 B12 B8 37.32(19)
B7 B11 B12 B9 101.0(2)
B10 B6 B5 C1 133.3(2)
B10 B6 B5 B4 100.8(2)
B10 B6 B5 B9 37.19(19)
B10 B6 B11 C2 -134.6(2)
B10 B6 B11 B7 -100.7(2)
B10 B6 B11 B12 -37.24(18)
B10 B5 B4 C1 96.0(2)
B10 B5 B4 B3 62.9(2)
B10 B5 B4 B8 -0.3(3)
B10 B5 B4 B9 -37.75(19)
B10 B5 B9 B8 101.0(2)
B10 B5 B9 B4 138.0(2)
B10 B5 B9 B12 37.3(2)
B10 B11 B12 B7 -138.4(2)
B10 B11 B12 B8 -101.1(2)
B10 B11 B12 B9 -37.37(19)
B10 B9 B12 B7 100.9(2)
B10 B9 B12 B8 138.0(2)
B10 B9 B12 B11 37.19(19)
B8 B3 B7 C2 135.1(2)
B8 B3 B7 B11 101.3(2)
B8 B3 B7 B12 38.11(19)
B8 B3 B4 C1 -134.2(2)
B8 B3 B4 B5 -101.3(2)
B8 B3 B4 B9 -38.03(19)
B8 B7 B11 C2 97.2(2)
B8 B7 B11 B10 -0.2(3)
B8 B7 B11 B6 63.0(2)
B8 B7 B11 B12 -37.57(19)
B8 B7 B12 B10 101.1(2)
B8 B7 B12 B11 138.3(2)
B8 B7 B12 B9 37.2(2)
B8 B4 B9 B10 -101.1(2)
B8 B4 B9 B5 -138.4(2)
B8 B4 B9 B12 -37.8(2)
B8 B9 B12 B7 -37.15(19)
B8 B9 B12 B10 -138.0(2)
B8 B9 B12 B11 -100.9(2)
B6 C2 C3 C4 -45.2(3)
B6 C2 C1 B3 146.84(19)
B6 C2 C1 B5 39.23(19)
B6 C2 C1 B4 108.2(2)
B6 C2 B3 C1 -31.19(18)
B6 C2 B3 B7 106.4(2)
B6 C2 B3 B8 66.7(2)
B6 C2 B3 B4 4.0(3)
B6 C2 B7 B3 -104.3(2)
B6 C2 B7 B8 -65.1(2)
B6 C2 B7 B11 37.13(18)
B6 C2 B7 B12 -2.3(2)
B6 C2 B11 B7 -141.76(19)
B6 C2 B11 B10 -39.59(18)
B6 C2 B11 B12 -102.2(2)
B6 C1 B3 C2 32.15(18)
B6 C1 B3 B7 -4.4(3)
B6 C1 B3 B8 -67.2(2)
B6 C1 B3 B4 -107.3(2)
B6 C1 B5 B10 40.46(19)
B6 C1 B5 B4 143.2(2)
B6 C1 B5 B9 103.0(2)
B6 C1 B4 B3 106.4(2)
B6 C1 B4 B8 66.5(3)
B6 C1 B4 B5 -36.3(2)
B6 C1 B4 B9 3.9(3)
B6 B10 B5 C1 -40.04(18)
B6 B10 B5 B4 -101.0(2)
B6 B10 B5 B9 -138.7(2)
B6 B10 B11 C2 39.51(18)
B6 B10 B11 B7 101.2(2)
B6 B10 B11 B12 138.4(2)
B6 B10 B9 B8 -63.3(3)
B6 B10 B9 B5 37.2(2)
B6 B10 B9 B4 -0.3(3)
B6 B10 B9 B12 -101.0(2)
B6 B10 B12 B7 -0.1(3)
B6 B10 B12 B8 63.4(2)
B6 B10 B12 B11 -37.43(18)
B6 B10 B12 B9 101.0(2)
B6 B5 B4 C1 32.69(18)
B6 B5 B4 B3 -0.3(3)
B6 B5 B4 B8 -63.6(2)
B6 B5 B4 B9 -101.0(2)
B6 B5 B9 B10 -36.95(19)
B6 B5 B9 B8 64.0(2)
B6 B5 B9 B4 101.0(2)
B6 B5 B9 B12 0.4(3)
B6 B11 B12 B7 -101.3(2)
B6 B11 B12 B10 37.03(18)
B6 B11 B12 B8 -64.0(2)
B6 B11 B12 B9 -0.3(3)
B5 C1 B3 C2 102.6(2)
B5 C1 B3 B7 66.0(2)
B5 C1 B3 B8 3.3(3)
B5 C1 B3 B4 -36.8(2)
B5 C1 B6 C2 -138.9(2)
B5 C1 B6 B10 -40.50(19)
B5 C1 B6 B11 -102.4(2)
B5 C1 B4 B3 142.6(2)
B5 C1 B4 B8 102.7(2)
B5 C1 B4 B9 40.18(19)
B5 B10 B6 C2 99.2(2)
B5 B10 B6 C1 39.53(19)
B5 B10 B6 B11 137.6(2)
B5 B10 B11 C2 1.5(3)
B5 B10 B11 B7 63.2(2)
B5 B10 B11 B6 -38.01(19)
B5 B10 B11 B12 100.4(2)
B5 B10 B9 B8 -100.5(2)
B5 B10 B9 B4 -37.5(2)
B5 B10 B9 B12 -138.2(2)
B5 B10 B12 B7 -63.8(2)
B5 B10 B12 B8 -0.3(3)
B5 B10 B12 B11 -101.1(2)
B5 B10 B12 B9 37.31(18)
B5 B6 B11 C2 -96.8(2)
B5 B6 B11 B7 -62.9(2)
B5 B6 B11 B10 37.80(19)
B5 B6 B11 B12 0.6(3)
B5 B4 B9 B10 37.36(19)
B5 B4 B9 B8 138.4(2)
B5 B4 B9 B12 100.6(2)
B5 B9 B12 B7 63.7(3)
B5 B9 B12 B10 -37.22(19)
B5 B9 B12 B8 100.8(2)
B5 B9 B12 B11 0.0(3)
B11 C2 C3 C4 30.0(3)
B11 C2 C1 B3 106.8(2)
B11 C2 C1 B6 -40.09(19)
B11 C2 C1 B5 -0.9(3)
B11 C2 C1 B4 68.1(2)
B11 C2 B3 C1 -100.2(2)
B11 C2 B3 B7 37.3(2)
B11 C2 B3 B8 -2.3(3)
B11 C2 B3 B4 -65.1(2)
B11 C2 B7 B3 -141.5(2)
B11 C2 B7 B8 -102.2(2)
B11 C2 B7 B12 -39.42(18)
B11 C2 B6 C1 137.03(19)
B11 C2 B6 B10 39.46(18)
B11 C2 B6 B5 101.7(2)
B11 B7 B8 B3 -100.1(2)
B11 B7 B8 B4 -62.7(2)
B11 B7 B8 B9 0.6(3)
B11 B7 B8 B12 37.36(19)
B11 B7 B12 B10 -37.20(18)
B11 B7 B12 B8 -138.3(2)
B11 B7 B12 B9 -101.0(2)
B11 B10 B6 C2 -38.43(17)
B11 B10 B6 C1 -98.1(2)
B11 B10 B6 B5 -137.6(2)
B11 B10 B5 C1 -2.0(3)
B11 B10 B5 B6 38.08(19)
B11 B10 B5 B4 -63.0(2)
B11 B10 B5 B9 -100.6(2)
B11 B10 B9 B8 0.5(3)
B11 B10 B9 B5 101.0(2)
B11 B10 B9 B4 63.6(3)
B11 B10 B9 B12 -37.12(19)
B11 B10 B12 B7 37.31(18)
B11 B10 B12 B8 100.8(2)
B11 B10 B12 B9 138.4(2)
B11 B6 B5 C1 95.5(2)
B11 B6 B5 B10 -37.77(19)
B11 B6 B5 B4 63.0(2)
B11 B6 B5 B9 -0.6(3)
B4 C1 B3 C2 139.4(2)
B4 C1 B3 B7 102.9(2)
B4 C1 B3 B8 40.08(18)
B4 C1 B6 C2 -102.5(2)
B4 C1 B6 B10 -4.1(3)
B4 C1 B6 B5 36.4(2)
B4 C1 B6 B11 -66.0(2)
B4 C1 B5 B10 -102.8(2)
B4 C1 B5 B6 -143.2(2)
B4 C1 B5 B9 -40.27(18)
B4 B3 B7 C2 97.5(2)
B4 B3 B7 B8 -37.6(2)
B4 B3 B7 B11 63.7(2)
B4 B3 B7 B12 0.5(3)
B4 B3 B8 B7 138.2(2)
B4 B3 B8 B9 37.82(19)
B4 B3 B8 B12 100.5(2)
B4 B8 B9 B10 100.3(2)
B4 B8 B9 B5 37.15(19)
B4 B8 B9 B12 137.8(2)
B4 B8 B12 B7 100.9(2)
B4 B8 B12 B10 0.1(3)
B4 B8 B12 B11 63.5(2)
B4 B8 B12 B9 -37.56(19)
B4 B5 B9 B10 -138.0(2)
B4 B5 B9 B8 -36.99(19)
B4 B5 B9 B12 -100.7(2)
B4 B9 B12 B7 0.3(3)
B4 B9 B12 B10 -100.6(2)
B4 B9 B12 B8 37.48(19)
B4 B9 B12 B11 -63.4(3)
B9 B10 B6 C2 62.1(2)
B9 B10 B6 C1 2.5(3)
B9 B10 B6 B5 -37.0(2)
B9 B10 B6 B11 100.6(2)
B9 B10 B5 C1 98.6(2)
B9 B10 B5 B6 138.7(2)
B9 B10 B5 B4 37.63(19)
B9 B10 B11 C2 -61.9(2)
B9 B10 B11 B7 -0.2(3)
B9 B10 B11 B6 -101.4(2)
B9 B10 B11 B12 37.04(19)
B9 B10 B12 B7 -101.1(2)
B9 B10 B12 B8 -37.65(18)
B9 B10 B12 B11 -138.4(2)
B9 B8 B4 C1 -98.2(2)
B9 B8 B4 B3 -137.6(2)
B9 B8 B4 B5 -37.26(18)
B9 B8 B12 B7 138.5(2)
B9 B8 B12 B10 37.70(18)
B9 B8 B12 B11 101.1(2)
B9 B5 B4 C1 133.7(2)
B9 B5 B4 B3 100.7(2)
B9 B5 B4 B8 37.44(19)
B12 B7 B8 B3 -137.4(2)
B12 B7 B8 B4 -100.1(2)
B12 B7 B8 B9 -36.78(19)
B12 B7 B11 C2 134.8(2)
B12 B7 B11 B10 37.33(19)
B12 B7 B11 B6 100.6(2)
B12 B10 B6 C2 -1.2(2)
B12 B10 B6 C1 -60.8(2)
B12 B10 B6 B5 -100.4(2)
B12 B10 B6 B11 37.24(18)
B12 B10 B5 C1 61.4(2)
B12 B10 B5 B6 101.4(2)
B12 B10 B5 B4 0.4(3)
B12 B10 B5 B9 -37.23(19)
B12 B10 B11 C2 -98.9(2)
B12 B10 B11 B7 -37.22(18)
B12 B10 B11 B6 -138.4(2)
B12 B10 B9 B8 37.67(18)
B12 B10 B9 B5 138.2(2)
B12 B10 B9 B4 100.7(2)
B12 B8 B4 C1 -60.8(2)
B12 B8 B4 B3 -100.2(2)
B12 B8 B4 B5 0.1(3)
B12 B8 B4 B9 37.36(18)
B12 B8 B9 B10 -37.52(18)
B12 B8 B9 B5 -100.7(2)
B12 B8 B9 B4 -137.8(2)
